data_1506140
loop_
_publ_author_name
'Magnus, Philip'
'Padilla, Angela I.'

_publ_section_title
;
 Proposed biogenetic origin of secu'amamine A from allosecurinine: a model
 study to support the intermediacy of the putative aziridinium ion.
;
_journal_issue 16
_journal_name_full 'Organic letters'
_journal_page_first 3569
_journal_page_last 3571
_journal_paper_doi 10.1021/ol061391a
_journal_volume 8
_journal_year 2006
_chemical_formula_sum 'C15 H21 N2 O5.5'
_chemical_formula_weight 317.34
_chemical_name_systematic
; 
 ? 
;
_space_group_IT_number 15
_symmetry_cell_setting monoclinic
_symmetry_space_group_name_Hall '-C 2yc'
_symmetry_space_group_name_H-M 'C 1 2/c 1'
_atom_sites_solution_hydrogens geom
_atom_sites_solution_primary direct
_atom_sites_solution_secondary difmap
_audit_creation_method SHELXL-97
_cell_angle_alpha 90.00
_cell_angle_beta 99.1970(7)
_cell_angle_gamma 90.00
_cell_formula_units_Z 8
_cell_length_a 21.9440(4)
_cell_length_b 9.1830(2)
_cell_length_c 15.9020(4)
_cell_measurement_reflns_used 3605
_cell_measurement_temperature 153(2)
_cell_measurement_theta_max 27.5
_cell_measurement_theta_min 3
_cell_volume 3163.25(12)
_computing_cell_refinement 'Collect software, Nonius B.V. 1998'
_computing_data_collection 'Collect software, Nonius B.V. 1998'
_computing_data_reduction
;
DENZO and Scalepack (Otwinoski and Minor, 1997)
;
_computing_molecular_graphics 'XP SHELXTL/PC, Siemens Analytical'
_computing_structure_refinement 'XL SHELXTL/PC, Siemens Analytical'
_computing_structure_solution
;

SIR97 - Altomare A., Burla M.C., Camalli M., Cascarano G.L., Giacovazzo C., 
Guagliardi A., Moliterni A.G.G., Polidori G.,Spagna R.
;
_diffrn_ambient_temperature 153(2)
_diffrn_measured_fraction_theta_full 0.992
_diffrn_measured_fraction_theta_max 0.992
_diffrn_measurement_device_type 'Nonius Kappa CCD'
_diffrn_measurement_method \w-scans
_diffrn_radiation_monochromator graphite
_diffrn_radiation_source 'fine-focus sealed tube'
_diffrn_radiation_type MoK\a
_diffrn_radiation_wavelength 0.71070
_diffrn_reflns_av_R_equivalents 0.0332
_diffrn_reflns_av_sigmaI/netI 0.0528
_diffrn_reflns_limit_h_max 28
_diffrn_reflns_limit_h_min -28
_diffrn_reflns_limit_k_max 11
_diffrn_reflns_limit_k_min -11
_diffrn_reflns_limit_l_max 20
_diffrn_reflns_limit_l_min -20
_diffrn_reflns_number 6753
_diffrn_reflns_theta_full 27.48
_diffrn_reflns_theta_max 27.48
_diffrn_reflns_theta_min 2.95
_exptl_absorpt_coefficient_mu 0.102
_exptl_absorpt_correction_type none
_exptl_crystal_colour colorless
_exptl_crystal_density_diffrn 1.333
_exptl_crystal_density_method 'not measured'
_exptl_crystal_description prisms
_exptl_crystal_F_000 1352
_exptl_crystal_size_max 0.33
_exptl_crystal_size_mid 0.27
_exptl_crystal_size_min 0.20
_refine_diff_density_max 1.002
_refine_diff_density_min -0.549
_refine_diff_density_rms 0.064
_refine_ls_extinction_coef 0.0035(13)
_refine_ls_extinction_expression Fc^*^=kFc[1+0.001xFc^2^\l^3^/sin(2\q)]^-1/4^
_refine_ls_extinction_method SHELXL
_refine_ls_goodness_of_fit_ref 2.878
_refine_ls_hydrogen_treatment mixed
_refine_ls_matrix_type full
_refine_ls_number_parameters 218
_refine_ls_number_reflns 3599
_refine_ls_number_restraints 12
_refine_ls_restrained_S_all 2.879
_refine_ls_R_factor_all 0.1616
_refine_ls_R_factor_gt 0.0964
_refine_ls_shift/su_max 0.343
_refine_ls_shift/su_mean 0.023
_refine_ls_structure_factor_coef Fsqd
_refine_ls_weighting_details 'calc w=1/[\s^2^(Fo^2^)+(0.0330P)^2^+0.0000P] where P=(Fo^2^+2Fc^2^)/3'
_refine_ls_weighting_scheme calc
_refine_ls_wR_factor_gt 0.2159
_refine_ls_wR_factor_ref 0.2271
_reflns_number_gt 1973
_reflns_number_total 3599
_reflns_threshold_expression >2sigma(I)
_cod_data_source_file ol061391asi20060620_035539.cif
_cod_data_source_block ap211
_cod_depositor_comments
;
The following automatic conversions were performed:

'_symmetry_cell_setting' value 'Monoclinic' changed to 'monoclinic'
according to /home/saulius/struct/CIF-dictionaries/cif_core.dic
dictionary named 'cif_core.dic' version 2.4.1 from 2010-06-29.

Automatic conversion script
Id: cif_fix_values 1715 2011-07-08 13:25:40Z adriana 
;
_cod_original_sg_symbol_H-M C2/c
_cod_original_formula_sum 'C15 H21 N2 O5.50'
_cod_database_code 1506140

loop_
_symmetry_equiv_pos_as_xyz
'x, y, z'
'-x, y, -z+1/2'
'x+1/2, y+1/2, z'
'-x+1/2, y+1/2, -z+1/2'
'-x, -y, -z'
'x, -y, z-1/2'
'-x+1/2, -y+1/2, -z'
'x+1/2, -y+1/2, z-1/2'

loop_
_atom_site_label
_atom_site_type_symbol
_atom_site_fract_x
_atom_site_fract_y
_atom_site_fract_z
_atom_site_U_iso_or_equiv
_atom_site_adp_type
_atom_site_occupancy
_atom_site_symmetry_multiplicity
_atom_site_calc_flag
_atom_site_refinement_flags
N1 N 0.65976(11) -0.0690(3) 0.33622(16) 0.0475(7) Uani 1 1 d .
C2 C 0.70220(16) 0.0545(5) 0.3605(3) 0.0866(14) Uani 1 1 d .
H2A H 0.7439 0.0236 0.3496 0.104 Uiso 1 1 calc R
C3 C 0.68665(17) 0.1820(5) 0.3127(3) 0.0915(15) Uani 1 1 d .
H3A H 0.7197 0.2572 0.3262 0.110 Uiso 1 1 calc R
C4 C 0.67927(18) 0.1360(4) 0.2166(2) 0.0692(11) Uani 1 1 d .
H4A H 0.6606 0.2188 0.1817 0.083 Uiso 1 1 calc R
H4B H 0.7210 0.1203 0.2022 0.083 Uiso 1 1 calc R
C5 C 0.64168(17) 0.0039(5) 0.1907(2) 0.0764(12) Uani 1 1 d .
H5A H 0.6472 -0.0246 0.1323 0.092 Uiso 1 1 calc R
H5B H 0.5975 0.0267 0.1897 0.092 Uiso 1 1 calc R
C6 C 0.65986(16) -0.1224(4) 0.2507(2) 0.0634(10) Uani 1 1 d .
H6A H 0.6300 -0.2034 0.2380 0.076 Uiso 1 1 calc R
H6B H 0.7014 -0.1585 0.2445 0.076 Uiso 1 1 calc R
C7 C 0.68180(18) -0.1720(4) 0.4039(2) 0.0728(12) Uani 1 1 d .
H7A H 0.7224 -0.2126 0.3964 0.087 Uiso 1 1 calc R
H7B H 0.6521 -0.2530 0.4046 0.087 Uiso 1 1 calc R
C8 C 0.6871(2) -0.0835(5) 0.4847(3) 0.0891(14) Uani 1 1 d .
H8A H 0.7184 -0.1267 0.5295 0.107 Uiso 1 1 calc R
H8B H 0.6470 -0.0809 0.5056 0.107 Uiso 1 1 calc R
C9 C 0.70622(17) 0.0687(5) 0.4631(2) 0.0773(14) Uani 1 1 d .
H9A H 0.7486 0.0919 0.4914 0.093 Uiso 1 1 calc R
H9B H 0.6773 0.1432 0.4785 0.093 Uiso 1 1 calc R
O10 O 0.62787(9) 0.2345(3) 0.33521(19) 0.0827(9) Uani 1 1 d .
C11 C 0.61604(17) 0.3773(4) 0.3248(3) 0.0680(11) Uani 1 1 d .
O12 O 0.64979(12) 0.4614(3) 0.2986(2) 0.0895(10) Uani 1 1 d .
C13 C 0.55532(15) 0.4143(3) 0.3514(2) 0.0546(9) Uani 1 1 d .
C14 C 0.53792(17) 0.5592(3) 0.3494(2) 0.0600(10) Uani 1 1 d .
H14A H 0.5640 0.6313 0.3313 0.072 Uiso 1 1 calc R
C15 C 0.48215(17) 0.5994(4) 0.3740(2) 0.0578(9) Uani 1 1 d .
H15A H 0.4697 0.6986 0.3725 0.069 Uiso 1 1 calc R
C16 C 0.44583(14) 0.4938(3) 0.40017(19) 0.0459(8) Uani 1 1 d .
C17 C 0.46169(14) 0.3490(3) 0.4022(2) 0.0542(9) Uani 1 1 d .
H17A H 0.4356 0.2775 0.4209 0.065 Uiso 1 1 calc R
C18 C 0.51685(14) 0.3100(3) 0.3763(2) 0.0579(10) Uani 1 1 d .
H18A H 0.5282 0.2102 0.3757 0.070 Uiso 1 1 calc R
N19 N 0.38756(14) 0.5359(4) 0.42742(18) 0.0598(9) Uani 1 1 d .
O20 O 0.35560(11) 0.4414(3) 0.45223(18) 0.0750(8) Uani 1 1 d .
O21 O 0.37360(14) 0.6656(3) 0.42517(18) 0.0908(10) Uani 1 1 d .
O1W O 0.53112(15) -0.0601(3) 0.3390(3) 0.0601(8) Uani 1 1 d U
O2W O 0.4806(2) -0.0340(6) 0.4877(3) 0.0703(15) Uani 0.50 1 d PU
H2W H 0.4790 -0.0445 0.4349 0.105 Uiso 0.50 1 calc PR
H1WA H 0.575(2) -0.060(4) 0.339(2) 0.102(14) Uiso 1 1 d .
H1WB H 0.517(2) -0.064(5) 0.299(3) 0.11(3) Uiso 1 1 d .

loop_
_atom_site_aniso_label
_atom_site_aniso_U_11
_atom_site_aniso_U_22
_atom_site_aniso_U_33
_atom_site_aniso_U_23
_atom_site_aniso_U_13
_atom_site_aniso_U_12
N1 0.0442(15) 0.0504(16) 0.0502(17) 0.0041(13) 0.0145(13) 0.0052(12)
C2 0.035(2) 0.089(3) 0.139(4) 0.003(3) 0.023(2) 0.007(2)
C3 0.043(2) 0.090(3) 0.147(5) 0.008(3) 0.032(2) -0.003(2)
C4 0.075(2) 0.093(3) 0.040(2) -0.006(2) 0.0112(18) 0.013(2)
C5 0.060(2) 0.114(3) 0.055(2) 0.028(2) 0.0065(18) -0.025(2)
C6 0.059(2) 0.086(3) 0.050(2) -0.002(2) 0.0209(17) 0.0067(19)
C7 0.081(3) 0.082(3) 0.060(3) 0.010(2) 0.025(2) 0.040(2)
C8 0.106(3) 0.111(4) 0.052(3) 0.003(3) 0.019(2) 0.033(3)
C9 0.070(2) 0.126(4) 0.036(2) -0.009(2) 0.0075(18) 0.049(2)
O10 0.0408(15) 0.0503(16) 0.163(3) -0.0012(15) 0.0335(15) -0.0020(11)
C11 0.059(2) 0.047(2) 0.101(3) -0.012(2) 0.021(2) -0.0077(19)
O12 0.0779(18) 0.0657(19) 0.136(3) -0.0116(16) 0.0519(17) -0.0231(15)
C13 0.0491(19) 0.044(2) 0.071(2) -0.0054(17) 0.0121(17) -0.0054(16)
C14 0.072(2) 0.040(2) 0.070(2) 0.0011(16) 0.017(2) -0.0060(17)
C15 0.076(2) 0.041(2) 0.058(2) 0.0011(16) 0.0126(19) 0.0098(18)
C16 0.0495(19) 0.046(2) 0.0408(19) 0.0012(15) 0.0038(15) 0.0126(16)
C17 0.0462(19) 0.043(2) 0.074(2) 0.0057(17) 0.0098(17) 0.0067(15)
C18 0.048(2) 0.0356(19) 0.090(3) 0.0037(17) 0.0119(19) 0.0054(15)
N19 0.067(2) 0.063(2) 0.0495(19) 0.0009(15) 0.0075(15) 0.0218(17)
O20 0.0577(16) 0.0821(18) 0.088(2) 0.0078(15) 0.0204(14) 0.0166(14)
O21 0.114(2) 0.0670(19) 0.100(2) 0.0106(15) 0.0444(17) 0.0464(16)
O1W 0.0464(16) 0.0542(16) 0.083(2) -0.0003(14) 0.0192(16) 0.0002(11)
O2W 0.077(4) 0.084(4) 0.054(3) 0.006(3) 0.019(3) 0.002(3)

loop_
_atom_type_symbol
_atom_type_description
_atom_type_scat_dispersion_real
_atom_type_scat_dispersion_imag
_atom_type_scat_source
C C 0.0033 0.0016 'International Tables Vol C Tables 4.2.6.8 and 6.1.1.4'
H H 0.0000 0.0000 'International Tables Vol C Tables 4.2.6.8 and 6.1.1.4'
N N 0.0061 0.0033 'International Tables Vol C Tables 4.2.6.8 and 6.1.1.4'
O O 0.0106 0.0060 'International Tables Vol C Tables 4.2.6.8 and 6.1.1.4'

loop_
_geom_angle_atom_site_label_1
_geom_angle_atom_site_label_2
_geom_angle_atom_site_label_3
_geom_angle
_geom_angle_site_symmetry_1
C6 N1 C7 115.1(3) .
C6 N1 C2 114.2(3) .
C7 N1 C2 100.6(3) .
C3 C2 N1 114.1(3) .
C3 C2 C9 116.4(4) .
N1 C2 C9 104.7(3) .
C3 C2 H2A 107.0 .
N1 C2 H2A 107.0 .
C9 C2 H2A 107.0 .
C2 C3 O10 106.7(3) .
C2 C3 C4 106.3(4) .
O10 C3 C4 111.5(3) .
C2 C3 H3A 110.7 .
O10 C3 H3A 110.7 .
C4 C3 H3A 110.7 .
C5 C4 C3 117.1(3) .
C5 C4 H4A 108.0 .
C3 C4 H4A 108.0 .
C5 C4 H4B 108.0 .
C3 C4 H4B 108.0 .
H4A C4 H4B 107.3 .
C4 C5 C6 111.8(3) .
C4 C5 H5A 109.3 .
C6 C5 H5A 109.3 .
C4 C5 H5B 109.3 .
C6 C5 H5B 109.3 .
H5A C5 H5B 107.9 .
N1 C6 C5 107.0(3) .
N1 C6 H6A 110.3 .
C5 C6 H6A 110.3 .
N1 C6 H6B 110.3 .
C5 C6 H6B 110.3 .
H6A C6 H6B 108.6 .
N1 C7 C8 104.5(3) .
N1 C7 H7A 110.9 .
C8 C7 H7A 110.8 .
N1 C7 H7B 110.9 .
C8 C7 H7B 110.9 .
H7A C7 H7B 108.9 .
C7 C8 C9 106.9(3) .
C7 C8 H8A 110.3 .
C9 C8 H8A 110.3 .
C7 C8 H8B 110.3 .
C9 C8 H8B 110.3 .
H8A C8 H8B 108.6 .
C8 C9 C2 100.4(3) .
C8 C9 H9A 111.7 .
C2 C9 H9A 111.7 .
C8 C9 H9B 111.7 .
C2 C9 H9B 111.7 .
H9A C9 H9B 109.5 .
C11 O10 C3 116.7(3) .
O12 C11 O10 123.9(3) .
O12 C11 C13 125.6(3) .
O10 C11 C13 110.5(3) .
C18 C13 C14 119.8(3) .
C18 C13 C11 122.5(3) .
C14 C13 C11 117.8(3) .
C13 C14 C15 120.0(3) .
C13 C14 H14A 120.0 .
C15 C14 H14A 120.0 .
C16 C15 C14 118.7(3) .
C16 C15 H15A 120.7 .
C14 C15 H15A 120.7 .
C15 C16 C17 122.6(3) .
C15 C16 N19 118.9(3) .
C17 C16 N19 118.6(3) .
C16 C17 C18 118.2(3) .
C16 C17 H17A 120.9 .
C18 C17 H17A 120.9 .
C13 C18 C17 120.7(3) .
C13 C18 H18A 119.6 .
C17 C18 H18A 119.6 .
O20 N19 O21 123.0(3) .
O20 N19 C16 118.8(3) .
O21 N19 C16 118.2(3) .
H1WA O1W H1WB 108(5) .
O2W O2W H2W 109.5 5_656

loop_
_geom_bond_atom_site_label_1
_geom_bond_atom_site_label_2
_geom_bond_distance
_geom_bond_site_symmetry_2
N1 C6 1.446(4) .
N1 C7 1.456(4) .
N1 C2 1.479(4) .
C2 C3 1.407(5) .
C2 C9 1.626(6) .
C2 H2A 1.0000 .
C3 O10 1.474(4) .
C3 C4 1.568(6) .
C3 H3A 1.0000 .
C4 C5 1.488(5) .
C4 H4A 0.9900 .
C4 H4B 0.9900 .
C5 C6 1.515(5) .
C5 H5A 0.9900 .
C5 H5B 0.9900 .
C6 H6A 0.9900 .
C6 H6B 0.9900 .
C7 C8 1.510(5) .
C7 H7A 0.9900 .
C7 H7B 0.9900 .
C8 C9 1.514(5) .
C8 H8A 0.9900 .
C8 H8B 0.9900 .
C9 H9A 0.9900 .
C9 H9B 0.9900 .
O10 C11 1.341(4) .
C11 O12 1.191(4) .
C11 C13 1.500(5) .
C13 C18 1.376(4) .
C13 C14 1.384(4) .
C14 C15 1.393(5) .
C14 H14A 0.9500 .
C15 C16 1.363(4) .
C15 H15A 0.9500 .
C16 C17 1.373(4) .
C16 N19 1.466(4) .
C17 C18 1.387(4) .
C17 H17A 0.9500 .
C18 H18A 0.9500 .
N19 O20 1.220(3) .
N19 O21 1.228(3) .
O1W H1WA 0.97(5) .
O1W H1WB 0.66(4) .
O2W O2W 1.079(8) 5_656
O2W H2W 0.8400 .

loop_
_geom_hbond_atom_site_label_D
_geom_hbond_atom_site_label_H
_geom_hbond_atom_site_label_A
_geom_hbond_distance_DH
_geom_hbond_distance_HA
_geom_hbond_distance_DA
_geom_hbond_angle_DHA
_geom_hbond_site_symmetry_A
O2W H2W O1W 0.84 2.05 2.779(6) 144.2 .
O1W H1WA N1 0.97(5) 1.86(5) 2.831(4) 177(4) .
O1W H1WB O1W 0.66(4) 2.28(4) 2.939(9) 176(6) 2_655

loop_
_geom_torsion_atom_site_label_1
_geom_torsion_atom_site_label_2
_geom_torsion_atom_site_label_3
_geom_torsion_atom_site_label_4
_geom_torsion
C6 N1 C2 C3 64.7(4)
C7 N1 C2 C3 -171.5(4)
C6 N1 C2 C9 -166.9(3)
C7 N1 C2 C9 -43.0(3)
N1 C2 C3 O10 67.0(5)
C9 C2 C3 O10 -55.2(4)
N1 C2 C3 C4 -52.1(4)
C9 C2 C3 C4 -174.4(3)
C2 C3 C4 C5 47.2(4)
O10 C3 C4 C5 -68.7(4)
C3 C4 C5 C6 -48.0(5)
C7 N1 C6 C5 -174.5(3)
C2 N1 C6 C5 -58.8(3)
C4 C5 C6 N1 50.7(4)
C6 N1 C7 C8 170.9(3)
C2 N1 C7 C8 47.7(4)
N1 C7 C8 C9 -33.9(4)
C7 C8 C9 C2 6.5(4)
C3 C2 C9 C8 149.3(3)
N1 C2 C9 C8 22.3(3)
C2 C3 O10 C11 155.0(4)
C4 C3 O10 C11 -89.3(4)
C3 O10 C11 O12 0.3(6)
C3 O10 C11 C13 -179.2(3)
O12 C11 C13 C18 176.0(4)
O10 C11 C13 C18 -4.5(5)
O12 C11 C13 C14 -3.2(6)
O10 C11 C13 C14 176.2(3)
C18 C13 C14 C15 1.1(5)
C11 C13 C14 C15 -179.6(3)
C13 C14 C15 C16 0.4(5)
C14 C15 C16 C17 -0.9(5)
C14 C15 C16 N19 179.0(3)
C15 C16 C17 C18 -0.1(5)
N19 C16 C17 C18 180.0(3)
C14 C13 C18 C17 -2.2(5)
C11 C13 C18 C17 178.6(3)
C16 C17 C18 C13 1.7(5)
C15 C16 N19 O20 -178.8(3)
C17 C16 N19 O20 1.1(4)
C15 C16 N19 O21 0.3(4)
C17 C16 N19 O21 -179.8(3)
